data_7201339
loop_
_publ_author_name
'Beves, Jonathon E.'
'Constable, Edwin C.'
'Decurtins, Silvio'
'Dunphy, Emma L.'
'Housecroft, Catherine E.'
'Keene, Tony D.'
'Neuburger, Markus'
'Schaffner, Silvia'
'Zampese, Jennifer A.'

_publ_section_title
;
 Structural diversity in the reactions of
 4&#x2032;-(pyridyl)-2,2&#x2032;:6&#x2032;,2&#x2033;-terpyridine
 ligands and
 bis{4&#x2032;-(4-pyridyl)-2,2&#x2032;:6&#x2032;,2&#x2033;-terpyridine}iron(II)
 with copper(II) salts
;
_journal_issue 11
_journal_name_full CrystEngComm
_journal_page_first 2406
_journal_paper_doi 10.1039/b909639f
_journal_volume 11
_journal_year 2009
_chemical_formula_moiety 'C20 H15 Cl2 Cu N4, 4(H2 O), Cl'
_chemical_formula_sum 'C20 H23 Cl3 Cu N4 O4'
_chemical_formula_weight 553.32
_chemical_name_systematic
;
?
;
_space_group_IT_number 2
_symmetry_cell_setting triclinic
_symmetry_space_group_name_Hall '-P 1'
_symmetry_space_group_name_H-M 'P -1'
_atom_sites_solution_hydrogens geom
_atom_sites_solution_primary direct
_atom_sites_solution_secondary difmap
_audit_creation_method SHELXL-97
_cell_angle_alpha 88.48(3)
_cell_angle_beta 85.04(3)
_cell_angle_gamma 88.29(3)
_cell_formula_units_Z 2
_cell_length_a 7.7958(16)
_cell_length_b 11.045(2)
_cell_length_c 13.785(3)
_cell_measurement_temperature 223(2)
_cell_volume 1181.6(4)
_computing_cell_refinement 'Stoe IPDS'
_computing_data_collection 'Stoe IPDS'
_computing_data_reduction 'Stoe IPDS'
_computing_molecular_graphics 'Bruker SHELXTL'
_computing_publication_material 'Bruker SHELXTL'
_computing_structure_refinement 'SHELXL-97 (Sheldrick, 1997)'
_computing_structure_solution 'SHELXS-97 (Sheldrick, 1990)'
_diffrn_ambient_temperature 223(2)
_diffrn_measured_fraction_theta_full 0.999
_diffrn_measured_fraction_theta_max 0.999
_diffrn_measurement_device_type 'Stoe IPDS'
_diffrn_measurement_method '\w scans'
_diffrn_radiation_monochromator graphite
_diffrn_radiation_source 'fine-focus sealed tube'
_diffrn_radiation_type MoK\a
_diffrn_radiation_wavelength 0.71073
_diffrn_reflns_av_R_equivalents 0.1587
_diffrn_reflns_av_sigmaI/netI 0.0766
_diffrn_reflns_limit_h_max 9
_diffrn_reflns_limit_h_min -9
_diffrn_reflns_limit_k_max 13
_diffrn_reflns_limit_k_min -13
_diffrn_reflns_limit_l_max 16
_diffrn_reflns_limit_l_min -16
_diffrn_reflns_number 22384
_diffrn_reflns_theta_full 25.04
_diffrn_reflns_theta_max 25.04
_diffrn_reflns_theta_min 2.34
_exptl_absorpt_coefficient_mu 1.297
_exptl_absorpt_correction_T_max 0.9745
_exptl_absorpt_correction_T_min 0.5356
_exptl_absorpt_correction_type multi-scan
_exptl_absorpt_process_details '(Blessing 1951)'
_exptl_crystal_colour green
_exptl_crystal_density_diffrn 1.549
_exptl_crystal_density_method 'not measured'
_exptl_crystal_description plate
_exptl_crystal_F_000 562
_exptl_crystal_size_max 0.42
_exptl_crystal_size_mid 0.12
_exptl_crystal_size_min 0.02
_refine_diff_density_max 1.031
_refine_diff_density_min -1.070
_refine_diff_density_rms 0.125
_refine_ls_extinction_method none
_refine_ls_goodness_of_fit_ref 1.089
_refine_ls_hydrogen_treatment mixed
_refine_ls_matrix_type full
_refine_ls_number_parameters 310
_refine_ls_number_reflns 4185
_refine_ls_number_restraints 8
_refine_ls_restrained_S_all 1.088
_refine_ls_R_factor_all 0.0693
_refine_ls_R_factor_gt 0.0647
_refine_ls_shift/su_max 0.016
_refine_ls_shift/su_mean 0.000
_refine_ls_structure_factor_coef Fsqd
_refine_ls_weighting_details 'calc w=1/[\s^2^(Fo^2^)+(0.1056P)^2^+1.4327P] where P=(Fo^2^+2Fc^2^)/3'
_refine_ls_weighting_scheme calc
_refine_ls_wR_factor_gt 0.1722
_refine_ls_wR_factor_ref 0.1775
_reflns_number_gt 3804
_reflns_number_total 4185
_reflns_threshold_expression >2sigma(I)
_cod_data_source_file b909639f.txt
_cod_data_source_block jb667r
_cod_depositor_comments
;
The following automatic conversions were performed:
'_symmetry_cell_setting' value 'Triclinic' changed to 'triclinic'
according to '/home/saulius/struct/CIF-dictionaries/cif_core.dic'
dictionary named 'cif_core.dic' version 2.4.1 from 2010-06-29.

Automatic conversion script
Id: cif_fix_enum 1527 2010-12-29 10:47:43Z saulius 
;
_cod_original_cell_volume 1181.7(4)
_cod_original_sg_symbol_Hall -P1
_cod_original_sg_symbol_H-M P-1
_cod_database_code 7201339

loop_
_symmetry_equiv_pos_as_xyz
'x, y, z'
'-x, -y, -z'

loop_
_atom_site_label
_atom_site_type_symbol
_atom_site_fract_x
_atom_site_fract_y
_atom_site_fract_z
_atom_site_U_iso_or_equiv
_atom_site_adp_type
_atom_site_occupancy
_atom_site_symmetry_multiplicity
_atom_site_calc_flag
_atom_site_refinement_flags
_atom_site_disorder_assembly
_atom_site_disorder_group
Cu1 Cu 0.42093(5) 0.83648(4) 0.03939(3) 0.0276(2) Uani 1 1 d . . .
Cl1 Cl 0.22590(13) 0.96318(10) 0.11053(9) 0.0391(3) Uani 1 1 d . . .
N1 N 0.5897(4) 0.8241(3) 0.1456(3) 0.0295(7) Uani 1 1 d . . .
C1 C 0.5585(5) 0.8545(4) 0.2378(3) 0.0351(9) Uani 1 1 d . . .
H1A H 0.4497 0.8880 0.2586 0.042 Uiso 1 1 calc R . .
Cl2 Cl 0.29677(12) 0.62854(9) 0.08849(7) 0.0316(3) Uani 1 1 d . . .
N2 N 0.6236(4) 0.7690(3) -0.0341(2) 0.0260(7) Uani 1 1 d . . .
C2 C 0.6809(6) 0.8386(4) 0.3051(3) 0.0375(10) Uani 1 1 d . . .
H2A H 0.6539 0.8593 0.3704 0.045 Uiso 1 1 calc R . .
N3 N 0.3440(4) 0.8471(3) -0.0988(2) 0.0273(7) Uani 1 1 d . . .
C3 C 0.8421(6) 0.7920(4) 0.2748(3) 0.0376(10) Uani 1 1 d . . .
H3A H 0.9277 0.7828 0.3186 0.045 Uiso 1 1 calc R . .
N4 N 1.3352(4) 0.4879(4) -0.2878(3) 0.0347(8) Uani 1 1 d D . .
H4 H 1.433(4) 0.465(5) -0.322(3) 0.042 Uiso 1 1 d D . .
C4 C 0.8758(5) 0.7590(4) 0.1785(3) 0.0327(9) Uani 1 1 d . . .
H4A H 0.9847 0.7268 0.1562 0.039 Uiso 1 1 calc R . .
C5 C 0.7469(5) 0.7742(4) 0.1153(3) 0.0276(8) Uani 1 1 d . . .
C6 C 0.7627(5) 0.7395(4) 0.0125(3) 0.0266(8) Uani 1 1 d . . .
C7 C 0.9051(5) 0.6814(4) -0.0365(3) 0.0278(8) Uani 1 1 d . . .
H7A H 1.0026 0.6597 -0.0036 0.033 Uiso 1 1 calc R . .
C8 C 0.9010(5) 0.6561(4) -0.1344(3) 0.0255(8) Uani 1 1 d . . .
C9 C 0.7560(5) 0.6927(4) -0.1824(3) 0.0269(8) Uani 1 1 d . . .
H9A H 0.7513 0.6782 -0.2490 0.032 Uiso 1 1 calc R . .
C10 C 0.6190(5) 0.7511(4) -0.1292(3) 0.0263(8) Uani 1 1 d . . .
C11 C 0.4583(5) 0.7997(4) -0.1681(3) 0.0267(8) Uani 1 1 d . . .
C12 C 0.4264(5) 0.7988(4) -0.2649(3) 0.0336(9) Uani 1 1 d . . .
H12A H 0.5098 0.7672 -0.3116 0.040 Uiso 1 1 calc R . .
C13 C 0.2695(5) 0.8452(5) -0.2930(3) 0.0384(10) Uani 1 1 d . . .
H13A H 0.2434 0.8435 -0.3583 0.046 Uiso 1 1 calc R . .
C14 C 0.1531(5) 0.8941(4) -0.2219(3) 0.0363(10) Uani 1 1 d . . .
H14A H 0.0468 0.9271 -0.2387 0.044 Uiso 1 1 calc R . .
C15 C 0.1935(5) 0.8940(4) -0.1269(3) 0.0325(9) Uani 1 1 d . . .
H15A H 0.1134 0.9279 -0.0796 0.039 Uiso 1 1 calc R . .
C16 C 1.0495(5) 0.5923(4) -0.1886(3) 0.0275(8) Uani 1 1 d . . .
C17 C 1.0504(6) 0.5672(5) -0.2860(3) 0.0388(10) Uani 1 1 d . . .
H17A H 0.9521 0.5859 -0.3191 0.047 Uiso 1 1 calc R . .
C18 C 1.1944(6) 0.5150(5) -0.3352(3) 0.0418(11) Uani 1 1 d . . .
H18A H 1.1943 0.4983 -0.4017 0.050 Uiso 1 1 calc R . .
C19 C 1.3369(5) 0.5067(4) -0.1930(3) 0.0327(9) Uani 1 1 d . . .
H19A H 1.4353 0.4843 -0.1612 0.039 Uiso 1 1 calc R . .
C20 C 1.1954(5) 0.5588(4) -0.1408(3) 0.0307(9) Uani 1 1 d . . .
H20A H 1.1973 0.5717 -0.0738 0.037 Uiso 1 1 calc R . .
O4 O 1.4712(6) 0.3789(5) -0.4907(4) 0.0717(12) Uani 1 1 d D . .
H4B H 1.558(7) 0.325(5) -0.488(6) 0.086 Uiso 1 1 d D . .
H4C H 1.510(10) 0.416(7) -0.546(3) 0.086 Uiso 1 1 d D . .
Cl3 Cl 0.1680(3) 0.7460(2) -0.53521(15) 0.0785(7) Uani 0.67 1 d P . .
Cl4 Cl 0.8194(4) 0.7489(3) -0.4427(2) 0.0842(10) Uani 0.33 1 d P . .
O6 O 0.1680(3) 0.7460(2) -0.53521(15) 0.0785(7) Uani 0.33 1 d P . .
O7 O 0.8194(4) 0.7489(3) -0.4427(2) 0.0842(10) Uani 0.67 1 d P . .
O5 O 0.3527(9) 0.9979(6) -0.5534(5) 0.1022(19) Uani 1 1 d D . .
H5B H 0.315(10) 1.076(3) -0.557(7) 0.123 Uiso 1 1 d D . .
H5C H 0.267(8) 0.947(6) -0.563(7) 0.123 Uiso 1 1 d D . .
O3 O 1.6747(4) 0.4252(4) -0.3103(3) 0.0535(10) Uani 1 1 d D . .
H3B H 1.690(8) 0.404(6) -0.248(2) 0.064 Uiso 1 1 d D . .
H3C H 1.711(8) 0.369(5) -0.353(4) 0.064 Uiso 1 1 d D . .

loop_
_atom_site_aniso_label
_atom_site_aniso_U_11
_atom_site_aniso_U_22
_atom_site_aniso_U_33
_atom_site_aniso_U_23
_atom_site_aniso_U_13
_atom_site_aniso_U_12
Cu1 0.0155(3) 0.0326(3) 0.0347(3) -0.0027(2) -0.00208(19) 0.00317(19)
Cl1 0.0258(5) 0.0382(6) 0.0524(7) -0.0074(5) 0.0002(4) 0.0089(4)
N1 0.0166(15) 0.0358(19) 0.0360(18) -0.0025(14) -0.0017(13) -0.0005(13)
C1 0.0227(19) 0.042(2) 0.040(2) -0.0094(18) 0.0014(17) 0.0009(17)
Cl2 0.0228(5) 0.0347(5) 0.0380(5) 0.0023(4) -0.0085(4) -0.0008(4)
N2 0.0197(15) 0.0276(17) 0.0310(17) 0.0014(13) -0.0040(12) -0.0010(13)
C2 0.033(2) 0.045(3) 0.034(2) -0.0070(19) -0.0008(18) 0.0014(19)
N3 0.0160(15) 0.0304(17) 0.0354(17) 0.0012(14) -0.0033(13) 0.0009(13)
C3 0.032(2) 0.044(3) 0.039(2) -0.0040(19) -0.0102(18) -0.0009(18)
N4 0.0222(17) 0.039(2) 0.042(2) 0.0004(16) 0.0017(14) 0.0049(15)
C4 0.0234(19) 0.038(2) 0.038(2) -0.0016(18) -0.0075(16) -0.0016(16)
C5 0.0194(18) 0.029(2) 0.034(2) -0.0004(16) -0.0006(15) -0.0045(15)
C6 0.0183(17) 0.027(2) 0.034(2) 0.0007(16) -0.0026(15) 0.0002(14)
C7 0.0142(17) 0.034(2) 0.036(2) 0.0008(17) -0.0028(15) 0.0022(15)
C8 0.0165(17) 0.0278(19) 0.0317(19) 0.0034(15) -0.0005(15) 0.0000(15)
C9 0.0185(18) 0.032(2) 0.0300(19) 0.0010(16) -0.0039(15) 0.0003(15)
C10 0.0172(17) 0.028(2) 0.034(2) 0.0034(15) -0.0024(15) -0.0005(14)
C11 0.0177(18) 0.030(2) 0.032(2) 0.0011(16) -0.0016(15) 0.0006(15)
C12 0.0213(19) 0.041(2) 0.038(2) 0.0009(18) -0.0010(16) 0.0025(17)
C13 0.027(2) 0.050(3) 0.040(2) 0.006(2) -0.0090(18) 0.0013(19)
C14 0.0225(19) 0.040(2) 0.047(2) 0.0088(19) -0.0106(18) 0.0061(17)
C15 0.0184(18) 0.034(2) 0.045(2) 0.0045(18) -0.0026(16) 0.0054(16)
C16 0.0177(18) 0.029(2) 0.036(2) 0.0011(16) -0.0038(15) 0.0030(15)
C17 0.025(2) 0.056(3) 0.035(2) -0.004(2) -0.0056(17) 0.0107(19)
C18 0.035(2) 0.054(3) 0.035(2) -0.001(2) -0.0008(18) 0.010(2)
C19 0.0172(18) 0.035(2) 0.046(2) -0.0001(18) -0.0040(16) 0.0049(16)
C20 0.0197(18) 0.036(2) 0.036(2) -0.0030(17) -0.0041(15) 0.0052(16)
O4 0.043(2) 0.081(3) 0.091(3) 0.013(3) -0.013(2) 0.010(2)
Cl3 0.0715(13) 0.1056(18) 0.0600(11) -0.0244(11) -0.0226(10) 0.0375(12)
Cl4 0.085(2) 0.090(2) 0.084(2) 0.0206(17) -0.0460(17) -0.0097(17)
O6 0.0715(13) 0.1056(18) 0.0600(11) -0.0244(11) -0.0226(10) 0.0375(12)
O7 0.085(2) 0.090(2) 0.084(2) 0.0206(17) -0.0460(17) -0.0097(17)
O5 0.114(5) 0.072(4) 0.115(5) -0.004(3) 0.018(4) 0.006(3)
O3 0.0322(18) 0.089(3) 0.0392(18) -0.0027(18) -0.0045(14) 0.0130(18)

loop_
_atom_type_symbol
_atom_type_description
_atom_type_scat_dispersion_real
_atom_type_scat_dispersion_imag
_atom_type_scat_source
C C 0.0033 0.0016 'International Tables Vol C Tables 4.2.6.8 and 6.1.1.4'
H H 0.0000 0.0000 'International Tables Vol C Tables 4.2.6.8 and 6.1.1.4'
N N 0.0061 0.0033 'International Tables Vol C Tables 4.2.6.8 and 6.1.1.4'
Cl Cl 0.1484 0.1585 'International Tables Vol C Tables 4.2.6.8 and 6.1.1.4'
Cu Cu 0.3201 1.2651 'International Tables Vol C Tables 4.2.6.8 and 6.1.1.4'
O O 0.0106 0.0060 'International Tables Vol C Tables 4.2.6.8 and 6.1.1.4'

loop_
_geom_angle_atom_site_label_1
_geom_angle_atom_site_label_2
_geom_angle_atom_site_label_3
_geom_angle
_geom_angle_site_symmetry_1
_geom_angle_site_symmetry_3
_geom_angle_publ_flag
N2 Cu1 N3 79.25(13) . . ?
N2 Cu1 N1 79.56(14) . . ?
N3 Cu1 N1 157.26(14) . . ?
N2 Cu1 Cl1 163.45(11) . . ?
N3 Cu1 Cl1 98.77(10) . . ?
N1 Cu1 Cl1 99.17(10) . . ?
N2 Cu1 Cl2 94.18(10) . . ?
N3 Cu1 Cl2 97.63(10) . . ?
N1 Cu1 Cl2 92.07(11) . . ?
Cl1 Cu1 Cl2 102.36(5) . . ?
C1 N1 C5 119.0(4) . . ?
C1 N1 Cu1 127.0(3) . . ?
C5 N1 Cu1 113.9(3) . . ?
N1 C1 C2 122.4(4) . . ?
N1 C1 H1A 118.8 . . ?
C2 C1 H1A 118.8 . . ?
C6 N2 C10 121.9(3) . . ?
C6 N2 Cu1 118.9(3) . . ?
C10 N2 Cu1 119.2(3) . . ?
C3 C2 C1 119.2(4) . . ?
C3 C2 H2A 120.4 . . ?
C1 C2 H2A 120.4 . . ?
C15 N3 C11 117.9(4) . . ?
C15 N3 Cu1 127.3(3) . . ?
C11 N3 Cu1 114.8(3) . . ?
C2 C3 C4 118.9(4) . . ?
C2 C3 H3A 120.6 . . ?
C4 C3 H3A 120.6 . . ?
C19 N4 C18 121.3(4) . . ?
C19 N4 H4 119(3) . . ?
C18 N4 H4 119(3) . . ?
C3 C4 C5 119.2(4) . . ?
C3 C4 H4A 120.4 . . ?
C5 C4 H4A 120.4 . . ?
N1 C5 C4 121.2(4) . . ?
N1 C5 C6 113.7(3) . . ?
C4 C5 C6 125.1(4) . . ?
N2 C6 C7 120.3(4) . . ?
N2 C6 C5 113.6(3) . . ?
C7 C6 C5 126.1(4) . . ?
C8 C7 C6 119.2(4) . . ?
C8 C7 H7A 120.4 . . ?
C6 C7 H7A 120.4 . . ?
C7 C8 C9 119.2(4) . . ?
C7 C8 C16 120.7(3) . . ?
C9 C8 C16 120.2(4) . . ?
C10 C9 C8 118.6(4) . . ?
C10 C9 H9A 120.7 . . ?
C8 C9 H9A 120.7 . . ?
N2 C10 C9 120.8(4) . . ?
N2 C10 C11 113.1(3) . . ?
C9 C10 C11 126.2(4) . . ?
N3 C11 C12 122.4(4) . . ?
N3 C11 C10 113.3(3) . . ?
C12 C11 C10 124.3(4) . . ?
C11 C12 C13 119.4(4) . . ?
C11 C12 H12A 120.3 . . ?
C13 C12 H12A 120.3 . . ?
C14 C13 C12 118.1(4) . . ?
C14 C13 H13A 121.0 . . ?
C12 C13 H13A 121.0 . . ?
C15 C14 C13 119.8(4) . . ?
C15 C14 H14A 120.1 . . ?
C13 C14 H14A 120.1 . . ?
N3 C15 C14 122.5(4) . . ?
N3 C15 H15A 118.8 . . ?
C14 C15 H15A 118.8 . . ?
C17 C16 C20 118.1(4) . . ?
C17 C16 C8 122.1(4) . . ?
C20 C16 C8 119.8(4) . . ?
C16 C17 C18 120.4(4) . . ?
C16 C17 H17A 119.8 . . ?
C18 C17 H17A 119.8 . . ?
N4 C18 C17 119.9(4) . . ?
N4 C18 H18A 120.0 . . ?
C17 C18 H18A 120.0 . . ?
N4 C19 C20 120.7(4) . . ?
N4 C19 H19A 119.6 . . ?
C20 C19 H19A 119.6 . . ?
C19 C20 C16 119.4(4) . . ?
C19 C20 H20A 120.3 . . ?
C16 C20 H20A 120.3 . . ?
H4B O4 H4C 97(7) . . ?
H5B O5 H5C 111(3) . . ?
H3B O3 H3C 114(6) . . ?

loop_
_geom_bond_atom_site_label_1
_geom_bond_atom_site_label_2
_geom_bond_distance
_geom_bond_site_symmetry_2
_geom_bond_publ_flag
Cu1 N2 1.942(3) . ?
Cu1 N3 2.046(3) . ?
Cu1 N1 2.051(3) . ?
Cu1 Cl1 2.2180(13) . ?
Cu1 Cl2 2.5704(13) . ?
N1 C1 1.323(6) . ?
N1 C5 1.365(5) . ?
C1 C2 1.391(6) . ?
C1 H1A 0.9400 . ?
N2 C6 1.335(5) . ?
N2 C10 1.335(5) . ?
C2 C3 1.379(6) . ?
C2 H2A 0.9400 . ?
N3 C15 1.352(5) . ?
N3 C11 1.353(5) . ?
C3 C4 1.387(6) . ?
C3 H3A 0.9400 . ?
N4 C19 1.329(6) . ?
N4 C18 1.347(6) . ?
N4 H4 0.90(2) . ?
C4 C5 1.389(6) . ?
C4 H4A 0.9400 . ?
C5 C6 1.471(6) . ?
C6 C7 1.397(5) . ?
C7 C8 1.390(6) . ?
C7 H7A 0.9400 . ?
C8 C9 1.402(5) . ?
C8 C16 1.492(5) . ?
C9 C10 1.394(6) . ?
C9 H9A 0.9400 . ?
C10 C11 1.485(5) . ?
C11 C12 1.379(6) . ?
C12 C13 1.394(6) . ?
C12 H12A 0.9400 . ?
C13 C14 1.386(7) . ?
C13 H13A 0.9400 . ?
C14 C15 1.374(6) . ?
C14 H14A 0.9400 . ?
C15 H15A 0.9400 . ?
C16 C17 1.377(6) . ?
C16 C20 1.398(5) . ?
C17 C18 1.380(6) . ?
C17 H17A 0.9400 . ?
C18 H18A 0.9400 . ?
C19 C20 1.384(6) . ?
C19 H19A 0.9400 . ?
C20 H20A 0.9400 . ?
O4 H4B 0.89(2) . ?
O4 H4C 0.89(2) . ?
O5 H5B 0.91(2) . ?
O5 H5C 0.90(2) . ?
O3 H3B 0.90(2) . ?
O3 H3C 0.89(2) . ?
